data_4506701
loop_
_publ_author_name
'Srirambhatla, Vijay K.'
'Kraft, Arno'
'Watt, Stephen'
'Powell, Anthony V.'

_publ_section_title
;
 Crystal Design Approaches for the Synthesis of Paracetamol Co-Crystals
;
_journal_issue 10
_journal_name_full 'Crystal Growth &amp; Design'
_journal_page_first 4870
_journal_paper_doi 10.1021/cg300689m
_journal_volume 12
_journal_year 2012
_chemical_formula_moiety 'C8 H9 N O2, 0.5(C6 H14 N2)'
_chemical_formula_sum 'C11 H16 N2 O2'
_chemical_formula_weight 208.2
_space_group_IT_number 2
_symmetry_cell_setting triclinic
_symmetry_space_group_name_Hall '-P 1'
_symmetry_space_group_name_H-M 'P -1'
_atom_sites_solution_hydrogens difmap
_atom_sites_solution_primary direct
_cell_angle_alpha 106.205(4)
_cell_angle_beta 91.404(5)
_cell_angle_gamma 90.153(5)
_cell_formula_units_Z 2
_cell_length_a 5.0174(5)
_cell_length_b 8.8907(9)
_cell_length_c 12.7562(14)
_cell_measurement_reflns_used 0
_cell_measurement_temperature 100
_cell_measurement_theta_max 0
_cell_measurement_theta_min 0
_cell_volume 546.23(10)
_computing_cell_refinement 'USER DEFINED CELL REFINEMENT'
_computing_data_collection 'USER DEFINED DATA COLLECTION'
_computing_data_reduction 'USER DEFINED DATA REDUCTION'
_computing_molecular_graphics 'CAMERON (Watkin et al., 1996)'
_computing_publication_material 'CRYSTALS (Betteridge et al., 2003)'
_computing_structure_refinement 'CRYSTALS (Betteridge et al., 2003)'
_computing_structure_solution 'SHELXS 86 (Sheldrick, 1986)'
_diffrn_ambient_temperature 100
_diffrn_measured_fraction_theta_full 0.980
_diffrn_measured_fraction_theta_max 0.829
_diffrn_measurement_device Bruker
_diffrn_measurement_device_type 'Bruker X8 Apex 2'
_diffrn_measurement_method \w/2\q
_diffrn_radiation_monochromator graphite
_diffrn_radiation_type 'Mo K\a'
_diffrn_radiation_wavelength 0.71073
_diffrn_reflns_av_R_equivalents 0.019
_diffrn_reflns_limit_h_max 8
_diffrn_reflns_limit_h_min -8
_diffrn_reflns_limit_k_max 15
_diffrn_reflns_limit_k_min -15
_diffrn_reflns_limit_l_max 21
_diffrn_reflns_limit_l_min -18
_diffrn_reflns_number 16504
_diffrn_reflns_theta_full 25.045
_diffrn_reflns_theta_max 39.754
_diffrn_reflns_theta_min 2.386
_diffrn_standards_number 0
_exptl_absorpt_coefficient_mu 0.088
_exptl_absorpt_correction_T_max 0.9248
_exptl_absorpt_correction_T_min 0.9080
_exptl_absorpt_correction_type multi-scan
_exptl_absorpt_process_details 'Bruker SADABS'
_exptl_crystal_colour colourless
_exptl_crystal_density_diffrn 1.266
_exptl_crystal_density_method 'not measured'
_exptl_crystal_description block
_exptl_crystal_F_000 224
_exptl_crystal_size_max 0.18
_exptl_crystal_size_mid 0.15
_exptl_crystal_size_min 0.12
_refine_diff_density_max 0.54
_refine_diff_density_min -0.19
_refine_ls_extinction_method None
_refine_ls_goodness_of_fit_ref 1.0723
_refine_ls_hydrogen_treatment constr
_refine_ls_matrix_type full
_refine_ls_number_parameters 136
_refine_ls_number_reflns 4141
_refine_ls_number_restraints 0
_refine_ls_R_factor_all 0.0502
_refine_ls_R_factor_gt 0.0412
_refine_ls_shift/su_max 0.0004190
_refine_ls_shift/su_mean 0.0000337
_refine_ls_structure_factor_coef F
_refine_ls_weighting_details
;
 Method, part 1, Chebychev polynomial, (Watkin, 1994, Prince, 1982) 
 [weight] = 1.0/[A~0~*T~0~(x)+A~1~*T~1~(x) ... +A~n-1~]*T~n-1~(x)] 
 where A~i~ are the Chebychev coefficients listed below and x= Fcalc/Fmax 
 Method = Robust Weighting (Prince, 1982) 
 W = [weight] * [1-(deltaF/6*sigmaF)^2^]^2^ 
 A~i~ are: 
 0.205 0.191 0.608E-01 
;
_refine_ls_weighting_scheme calc
_refine_ls_wR_factor_all 0.0655
_refine_ls_wR_factor_gt 0.0456
_refine_ls_wR_factor_ref 0.0425
_reflns_limit_h_max 8
_reflns_limit_h_min -8
_reflns_limit_k_max 15
_reflns_limit_k_min -15
_reflns_limit_l_max 21
_reflns_limit_l_min 0
_reflns_number_gt 4686
_reflns_number_total 5513
_reflns_threshold_expression I>2.0\s(I)
_oxford_diffrn_Wilson_B_factor 0.00
_oxford_diffrn_Wilson_scale 0.00
_oxford_refine_ls_r_factor_ref 0.0375
_oxford_refine_ls_scale 0.3888(5)
_oxford_reflns_number_all 5507
_oxford_reflns_threshold_expression_ref I>3.0\s(I)
_cod_data_source_file cg300689m_si_002.cif
_cod_data_source_block 1
_cod_original_sg_symbol_H-M 'P -1 '
_cod_database_code 4506701

loop_
_symmetry_equiv_pos_as_xyz
x,y,z
-x,-y,-z

loop_
_atom_site_label
_atom_site_type_symbol
_atom_site_fract_x
_atom_site_fract_y
_atom_site_fract_z
_atom_site_U_iso_or_equiv
_atom_site_occupancy
_atom_site_adp_type
_atom_site_refinement_flags_posn
H2 H -0.1571 0.5595 0.3807 0.0500 1.0000 Uiso R
H3 H -0.1916 0.0775 0.1217 0.0240 1.0000 Uiso R
H4 H 0.3919 0.3403 0.4094 0.0198 1.0000 Uiso R
H5 H -0.2587 0.3430 0.2126 0.0206 1.0000 Uiso R
H6 H 0.1769 0.8481 0.5194 0.0337 1.0000 Uiso R
H7 H 0.1597 0.8742 0.4026 0.0333 1.0000 Uiso R
H8 H -0.0920 0.8083 0.4490 0.0322 1.0000 Uiso R
H9 H 0.7675 0.5369 0.1148 0.0151 1.0000 Uiso R
H10 H 0.8189 0.6978 -0.0053 0.0181 1.0000 Uiso R
H11 H 0.5008 0.7109 -0.0151 0.0184 1.0000 Uiso R
H12 H 0.7933 0.4244 -0.0918 0.0172 1.0000 Uiso R
H13 H 0.6593 0.5174 -0.1696 0.0174 1.0000 Uiso R
H14 H 0.4576 0.0744 0.3197 0.0196 1.0000 Uiso R
H15 H 0.6108 0.7209 0.2535 0.0500 1.0000 Uiso R
H16 H 0.7646 0.8027 0.1900 0.0500 1.0000 Uiso R
N1 N 0.61077(11) 0.75037(6) 0.19262(5) 0.0155 1.0000 Uani .
N2 N 0.01504(10) 0.52933(6) 0.37006(5) 0.0144 1.0000 Uani .
C1 C 0.13860(12) 0.04998(7) 0.21194(5) 0.0154 1.0000 Uani .
C2 C 0.31099(12) 0.12938(7) 0.29743(5) 0.0156 1.0000 Uani .
C3 C -0.07436(13) 0.13098(7) 0.18090(6) 0.0185 1.0000 Uani .
C4 C 0.27394(12) 0.28757(7) 0.35045(5) 0.0150 1.0000 Uani .
C5 C -0.11155(12) 0.28841(7) 0.23402(6) 0.0166 1.0000 Uani .
C6 C 0.06292(11) 0.36780(6) 0.31829(5) 0.0130 1.0000 Uani .
C7 C 0.20384(12) 0.64300(7) 0.39910(5) 0.0138 1.0000 Uani .
C8 C 0.10131(14) 0.80684(7) 0.44621(6) 0.0206 1.0000 Uani .
C9 C 0.61499(11) 0.60310(6) 0.10260(5) 0.0122 1.0000 Uani .
C10 C 0.64885(12) 0.64038(7) -0.00626(5) 0.0140 1.0000 Uani .
C11 C 0.64242(11) 0.48981(7) -0.10072(5) 0.0139 1.0000 Uani .
H1 H 0.3177 -0.1406 0.1739 0.0500 1.0000 Uiso R
O1 O 0.16448(10) -0.10402(6) 0.15870(5) 0.0216 1.0000 Uani .
O2 O 0.44620(9) 0.61819(6) 0.38769(4) 0.0172 1.0000 Uani .

loop_
_atom_site_aniso_label
_atom_site_aniso_U_11
_atom_site_aniso_U_22
_atom_site_aniso_U_33
_atom_site_aniso_U_23
_atom_site_aniso_U_13
_atom_site_aniso_U_12
N1 0.0151(2) 0.01424(19) 0.0156(2) 0.00182(16) -0.00045(16) -0.00157(15)
N2 0.01160(18) 0.01290(18) 0.0186(2) 0.00384(17) 0.00232(15) 0.00221(14)
C1 0.0132(2) 0.0126(2) 0.0197(3) 0.00350(19) 0.00067(18) 0.00007(16)
C2 0.0139(2) 0.0139(2) 0.0186(3) 0.00375(19) -0.00100(18) 0.00243(17)
C3 0.0154(2) 0.0150(2) 0.0241(3) 0.0044(2) -0.0050(2) -0.00030(18)
C4 0.0146(2) 0.0141(2) 0.0157(2) 0.00324(18) -0.00129(18) 0.00296(17)
C5 0.0131(2) 0.0148(2) 0.0223(3) 0.0063(2) -0.00326(19) 0.00029(17)
C6 0.0117(2) 0.01213(19) 0.0155(2) 0.00452(18) 0.00209(17) 0.00147(15)
C7 0.0139(2) 0.0141(2) 0.0135(2) 0.00387(18) 0.00174(17) 0.00141(16)
C8 0.0202(3) 0.0144(2) 0.0251(3) 0.0019(2) 0.0040(2) 0.00202(19)
C9 0.01011(19) 0.01205(19) 0.0140(2) 0.00294(17) 0.00052(16) 0.00010(15)
C10 0.0138(2) 0.0132(2) 0.0152(2) 0.00437(18) 0.00116(17) -0.00202(16)
C11 0.0114(2) 0.0148(2) 0.0150(2) 0.00347(18) 0.00219(17) -0.00167(16)
O1 0.0173(2) 0.01273(17) 0.0306(3) -0.00037(17) -0.00391(18) 0.00107(14)
O2 0.01221(18) 0.01930(19) 0.0194(2) 0.00413(16) 0.00099(14) 0.00094(14)

loop_
_atom_type_symbol
_atom_type_scat_dispersion_real
_atom_type_scat_dispersion_imag
_atom_type_scat_Cromer_Mann_a1
_atom_type_scat_Cromer_Mann_b1
_atom_type_scat_Cromer_Mann_a2
_atom_type_scat_Cromer_Mann_b2
_atom_type_scat_Cromer_Mann_a3
_atom_type_scat_Cromer_Mann_b3
_atom_type_scat_Cromer_Mann_a4
_atom_type_scat_Cromer_Mann_b4
_atom_type_scat_Cromer_Mann_c
_atom_type_scat_source
C 0.0033 0.0016 2.3100 20.8439 1.0200 10.2075 1.5886 0.5687 0.8650 51.6512 0.2156 'International Tables Vol C 4.2.6.8 and 6.1.1.4'
H 0.0000 0.0000 0.4930 10.5109 0.3229 26.1257 0.1402 3.1424 0.0408 57.7998 0.0030 'International Tables Vol C 4.2.6.8 and 6.1.1.4'
N 0.0061 0.0033 12.2126 0.0057 3.1322 9.8933 2.0125 28.9975 1.1663 0.5826 -11.5290 'International Tables Vol C 4.2.6.8 and 6.1.1.4'
O 0.0106 0.0060 3.0485 13.2771 2.2868 5.7011 1.5463 0.3239 0.8670 32.9089 0.2508 'International Tables Vol C 4.2.6.8 and 6.1.1.4'

loop_
_geom_angle_atom_site_label_1
_geom_angle_site_symmetry_1
_geom_angle_atom_site_label_2
_geom_angle_atom_site_label_3
_geom_angle_site_symmetry_3
_geom_angle
_geom_angle_publ_flag
H16 . N1 H15 . 109.3 no
H16 . N1 C9 . 107.0 no
H15 . N1 C9 . 105.4 no
H2 . N2 C6 . 117.4 no
H2 . N2 C7 . 117.0 no
C6 . N2 C7 . 125.43(5) yes
C2 . C1 C3 . 119.07(6) yes
C2 . C1 O1 . 122.90(6) yes
C3 . C1 O1 . 118.00(6) yes
H14 . C2 C1 . 119.7 no
H14 . C2 C4 . 119.6 no
C1 . C2 C4 . 120.69(5) yes
H3 . C3 C1 . 119.4 no
H3 . C3 C5 . 120.4 no
C1 . C3 C5 . 120.17(6) yes
H4 . C4 C2 . 119.9 no
H4 . C4 C6 . 120.2 no
C2 . C4 C6 . 119.87(6) yes
H5 . C5 C3 . 119.7 no
H5 . C5 C6 . 119.7 no
C3 . C5 C6 . 120.60(6) yes
N2 . C6 C5 . 118.22(5) yes
N2 . C6 C4 . 122.19(5) yes
C5 . C6 C4 . 119.58(5) yes
N2 . C7 C8 . 115.44(5) yes
N2 . C7 O2 . 123.63(6) yes
C8 . C7 O2 . 120.93(6) yes
C7 . C8 H7 . 110.0 no
C7 . C8 H8 . 111.7 no
H7 . C8 H8 . 109.3 no
C7 . C8 H6 . 108.5 no
H7 . C8 H6 . 107.9 no
H8 . C8 H6 . 109.4 no
C11 2_665 C9 N1 . 109.83(5) yes
C11 2_665 C9 H9 . 107.9 no
N1 . C9 H9 . 109.7 no
C11 2_665 C9 C10 . 110.57(5) yes
N1 . C9 C10 . 109.85(5) yes
H9 . C9 C10 . 109.0 no
C9 . C10 H11 . 107.8 no
C9 . C10 H10 . 110.1 no
H11 . C10 H10 . 107.6 no
C9 . C10 C11 . 110.56(5) yes
H11 . C10 C11 . 110.5 no
H10 . C10 C11 . 110.1 no
C10 . C11 C9 2_665 111.24(5) yes
C10 . C11 H13 . 108.8 no
C9 2_665 C11 H13 . 110.2 no
C10 . C11 H12 . 109.1 no
C9 2_665 C11 H12 . 108.5 no
H13 . C11 H12 . 109.0 no
C1 . O1 H1 . 111.9 no

loop_
_geom_bond_atom_site_label_1
_geom_bond_atom_site_label_2
_geom_bond_site_symmetry_2
_geom_bond_distance
_geom_bond_publ_flag
H2 N2 . 0.907 no
H3 C3 . 0.958 no
H4 C4 . 0.957 no
H5 C5 . 0.960 no
H6 C8 . 0.970 no
H7 C8 . 0.973 no
H8 C8 . 0.971 no
H9 C9 . 1.002 no
H10 C10 . 0.991 no
H11 C10 . 0.998 no
H12 C11 . 0.979 no
H13 C11 . 0.982 no
H14 C2 . 0.964 no
H15 N1 . 0.886 no
H16 N1 . 0.906 no
N1 C9 . 1.4818(8) yes
N2 C6 . 1.4271(8) yes
N2 C7 . 1.3508(8) yes
C1 C2 . 1.3988(9) yes
C1 C3 . 1.3998(9) yes
C1 O1 . 1.3561(8) yes
C2 C4 . 1.3952(8) yes
C3 C5 . 1.3897(9) yes
C4 C6 . 1.3943(8) yes
C5 C6 . 1.3954(9) yes
C7 C8 . 1.5094(9) yes
C7 O2 . 1.2413(7) yes
C9 C11 2_665 1.5273(8) yes
C9 C10 . 1.5281(8) yes
C10 C11 . 1.5306(8) yes
H1 O1 . 0.874 no

loop_
_geom_hbond_atom_site_label_D
_geom_hbond_atom_site_label_H
_geom_hbond_atom_site_label_A
_geom_hbond_site_symmetry_A
_geom_hbond_angle_DHA
_geom_hbond_distance_DH
_geom_hbond_distance_HA
_geom_hbond_distance_DA
_geom_hbond_publ_flag
N2 H2 O2 1_455 174.11(2) 0.907 2.057 2.9606(9) yes
N1 H15 O2 . 158.021(18) 0.886 2.321 3.1596(9) yes
N1 H16 O1 1_665 169.905(19) 0.906 2.256 3.1518(9) yes
O1 H1 N1 1_545 169.95(2) 0.874 1.811 2.6754(9) yes
